data_7064125
loop_
_publ_author_name
'Panda, Pradeepta'
'Shanmugapriya, V.'

_publ_section_title
;
 Single-step nitration of N,N&#x2032;-Bispyrrolylmethane: Polynitro
 Derivatives as Insensitive Energetic Materials
;
_journal_name_full 'New Journal of Chemistry'
_journal_paper_doi 10.1039/D5NJ03844H
_journal_year 2025
_chemical_formula_moiety 'C9 H6 N6 O8'
_chemical_formula_sum 'C9 H6 N6 O8'
_chemical_formula_weight 326.20
_space_group_crystal_system orthorhombic
_space_group_IT_number 33
_space_group_name_Hall 'P 2c -2n'
_space_group_name_H-M_alt 'P n a 21'
_atom_sites_solution_hydrogens geom
_audit_creation_date 2025-04-17
_audit_creation_method
;
Olex2 1.3-ac4
(compiled 2018.12.18 svn.r3554 for Rigaku Oxford Diffraction, GUI svn.r1)
;
_audit_update_record
;
2025-07-30 deposited with the CCDC.	2025-11-14 downloaded from the CCDC.
;
_cell_angle_alpha 90
_cell_angle_beta 90
_cell_angle_gamma 90
_cell_formula_units_Z 4
_cell_length_a 18.5849(17)
_cell_length_b 10.4912(8)
_cell_length_c 6.2223(4)
_cell_measurement_reflns_used 2890
_cell_measurement_temperature 296(2)
_cell_measurement_theta_max 24.87
_cell_measurement_theta_min 2.93
_cell_volume 1213.21(16)
_computing_cell_refinement 'SAINT V8.38A (?, 2016)'
_computing_data_collection 'Bruker APEX2'
_computing_data_reduction 'SAINT V8.38A (?, 2016)'
_computing_molecular_graphics 'Olex2 (Dolomanov et al., 2009)'
_computing_publication_material 'Olex2 (Dolomanov et al., 2009)'
_computing_structure_refinement 'ShelXL (Sheldrick, 2015)'
_computing_structure_solution 'SHELXS-97 (Sheldrick 2008)'
_diffrn_ambient_temperature 296.15
_diffrn_measured_fraction_theta_full 0.997
_diffrn_measured_fraction_theta_max 0.997
_diffrn_measurement_device_type 'Bruker APEX-II CCD'
_diffrn_measurement_method '\f and \w scans'
_diffrn_radiation_type MoK\a
_diffrn_radiation_wavelength 0.71073
_diffrn_reflns_av_R_equivalents 0.0725
_diffrn_reflns_av_unetI/netI 0.0351
_diffrn_reflns_Laue_measured_fraction_full 0.997
_diffrn_reflns_Laue_measured_fraction_max 0.997
_diffrn_reflns_limit_h_max 22
_diffrn_reflns_limit_h_min -21
_diffrn_reflns_limit_k_max 12
_diffrn_reflns_limit_k_min -12
_diffrn_reflns_limit_l_max 7
_diffrn_reflns_limit_l_min -7
_diffrn_reflns_number 13416
_diffrn_reflns_point_group_measured_fraction_full 0.999
_diffrn_reflns_point_group_measured_fraction_max 0.999
_diffrn_reflns_theta_full 25.021
_diffrn_reflns_theta_max 25.021
_diffrn_reflns_theta_min 2.229
_diffrn_standards_number 0
_exptl_absorpt_coefficient_mu 0.160
_exptl_absorpt_correction_T_max 0.7457
_exptl_absorpt_correction_T_min 0.6712
_exptl_absorpt_correction_type none
_exptl_absorpt_process_details
;
SADABS-2016/2 (Bruker,2016/2) was used for absorption correction.
wR2(int) was 0.1015 before and 0.0579 after correction.
The Ratio of minimum to maximum transmission is 0.9001.
The \l/2 correction factor is Not present.
;
_exptl_crystal_colour colorless
_exptl_crystal_density_diffrn 1.786
_exptl_crystal_description needle
_exptl_crystal_F_000 664
_refine_diff_density_max 0.137
_refine_diff_density_min -0.132
_refine_diff_density_rms 0.030
_refine_ls_abs_structure_details
;
 Refined as a perfect inversion twin.
;
_refine_ls_abs_structure_Flack 0.5
_refine_ls_extinction_method none
_refine_ls_goodness_of_fit_ref 1.033
_refine_ls_hydrogen_treatment constr
_refine_ls_matrix_type full
_refine_ls_number_parameters 208
_refine_ls_number_reflns 2037
_refine_ls_number_restraints 1
_refine_ls_restrained_S_all 1.033
_refine_ls_R_factor_all 0.0352
_refine_ls_R_factor_gt 0.0306
_refine_ls_shift/su_max 0.000
_refine_ls_shift/su_mean 0.000
_refine_ls_structure_factor_coef Fsqd
_refine_ls_weighting_details 'w=1/[\s^2^(Fo^2^)+(0.0279P)^2^+0.2441P] where P=(Fo^2^+2Fc^2^)/3'
_refine_ls_weighting_scheme calc
_refine_ls_wR_factor_gt 0.0687
_refine_ls_wR_factor_ref 0.0721
_reflns_Friedel_coverage 0.818
_reflns_Friedel_fraction_full 1.000
_reflns_Friedel_fraction_max 1.000
_reflns_number_gt 1848
_reflns_number_total 2037
_reflns_threshold_expression 'I > 2\s(I)'
_cod_data_source_file d5nj03844h3.cif
_cod_data_source_block VSP-c2
_cod_database_code 7064125
_shelx_shelxl_version_number 2018/3
_shelx_space_group_comment
;
The symmetry employed for this shelxl refinement is uniquely defined
by the following loop, which should always be used as a source of
symmetry information in preference to the above space-group names.
They are only intended as comments.
;
_olex2_refinement_description
;
1. Others
 Fixed Uiso: H2(0.055) H3(0.055) H5A(0.045) H5B(0.045) H6(0.044) H8(0.045)
 Fixed X: H2(0.972021) H3(0.972877) H5A(0.773651) H5B(0.776297) H6(0.727381)
 H8(0.54104)
 Fixed Y: H2(0.448931) H3(0.319955) H5A(0.118184) H5B(0.194509) H6(0.354593)
 H8(0.338222)
 Fixed Z: H2(0.397659) H3(0.735563) H5A(0.43433) H5B(0.217454) H6(0.712376)
 H8(0.383841)
;

loop_
_space_group_symop_operation_xyz
'x, y, z'
'-x, -y, z+1/2'
'x+1/2, -y+1/2, z'
'-x+1/2, y+1/2, z+1/2'

loop_
_atom_site_label
_atom_site_type_symbol
_atom_site_fract_x
_atom_site_fract_y
_atom_site_fract_z
_atom_site_U_iso_or_equiv
_atom_site_adp_type
_atom_site_occupancy
_atom_site_site_symmetry_order
_atom_site_calc_flag
_atom_site_refinement_flags_posn
_atom_site_refinement_flags_adp
_atom_site_refinement_flags_occupancy
_atom_site_disorder_assembly
_atom_site_disorder_group
C1 C 0.87451(16) 0.3638(3) 0.3393(5) 0.0367(7) Uani 1 1 d . . . . .
C2 C 0.93665(17) 0.3924(3) 0.4432(6) 0.0458(8) Uani 1 1 d . . . . .
H2 H 0.972021 0.448931 0.397659 0.055 Uiso 1 1 calc R . . . .
C3 C 0.93714(17) 0.3206(3) 0.6309(6) 0.0462(8) Uani 1 1 d . . . . .
H3 H 0.972877 0.319955 0.735563 0.055 Uiso 1 1 calc R . . . .
C4 C 0.87526(16) 0.2517(3) 0.6319(5) 0.0373(7) Uani 1 1 d . . . . .
C5 C 0.77286(15) 0.2030(3) 0.3723(5) 0.0375(7) Uani 1 1 d . . . . .
H5A H 0.773651 0.118184 0.434330 0.045 Uiso 1 1 calc R . . . .
H5B H 0.776297 0.194509 0.217454 0.045 Uiso 1 1 calc R . . . .
C6 C 0.69337(16) 0.3354(3) 0.6076(5) 0.0370(7) Uani 1 1 d . . . . .
H6 H 0.727381 0.354593 0.712376 0.044 Uiso 1 1 calc R . . . .
C7 C 0.62258(15) 0.3722(3) 0.6078(5) 0.0339(6) Uani 1 1 d . . . . .
C8 C 0.58871(16) 0.3262(3) 0.4246(5) 0.0376(7) Uani 1 1 d . . . . .
H8 H 0.541040 0.338222 0.383841 0.045 Uiso 1 1 calc R . . . .
C9 C 0.64008(16) 0.2601(3) 0.3182(5) 0.0345(6) Uani 1 1 d . . . . .
N1 N 0.85054(17) 0.4227(2) 0.1435(4) 0.0470(7) Uani 1 1 d . . . . .
N2 N 0.85297(17) 0.1690(2) 0.8026(4) 0.0466(7) Uani 1 1 d . . . . .
N3 N 0.83440(12) 0.2759(2) 0.4519(4) 0.0330(5) Uani 1 1 d . . . . .
N4 N 0.70474(12) 0.2663(2) 0.4282(4) 0.0338(5) Uani 1 1 d . . . . .
N5 N 0.62909(16) 0.1877(3) 0.1275(4) 0.0460(7) Uani 1 1 d . . . . .
N6 N 0.58944(15) 0.4469(2) 0.7720(5) 0.0418(6) Uani 1 1 d . . . . .
O1 O 0.89303(16) 0.4962(2) 0.0577(5) 0.0719(8) Uani 1 1 d . . . . .
O2 O 0.79074(14) 0.3968(3) 0.0729(4) 0.0623(7) Uani 1 1 d . . . . .
O3 O 0.89325(15) 0.1630(3) 0.9578(4) 0.0667(7) Uani 1 1 d . . . . .
O4 O 0.79600(15) 0.1124(3) 0.7903(5) 0.0698(8) Uani 1 1 d . . . . .
O5 O 0.67747(14) 0.1194(3) 0.0607(5) 0.0769(9) Uani 1 1 d . . . . .
O6 O 0.56987(14) 0.1963(3) 0.0421(4) 0.0672(8) Uani 1 1 d . . . . .
O7 O 0.52560(13) 0.4714(2) 0.7522(5) 0.0653(7) Uani 1 1 d . . . . .
O8 O 0.62636(13) 0.4798(2) 0.9249(4) 0.0564(7) Uani 1 1 d . . . . .

loop_
_atom_site_aniso_label
_atom_site_aniso_U_11
_atom_site_aniso_U_22
_atom_site_aniso_U_33
_atom_site_aniso_U_23
_atom_site_aniso_U_13
_atom_site_aniso_U_12
C1 0.0375(17) 0.0348(14) 0.0379(17) -0.0009(13) 0.0042(14) 0.0037(12)
C2 0.0386(19) 0.0430(17) 0.056(2) -0.0047(17) 0.0038(17) -0.0048(14)
C3 0.0381(18) 0.0503(17) 0.050(2) -0.0071(17) -0.0098(16) 0.0056(14)
C4 0.0410(17) 0.0361(14) 0.0350(16) -0.0048(14) 0.0013(13) 0.0082(13)
C5 0.0332(17) 0.0376(16) 0.0417(17) -0.0094(13) 0.0033(13) 0.0024(12)
C6 0.0353(17) 0.0395(14) 0.0362(16) -0.0035(14) -0.0001(14) 0.0014(12)
C7 0.0324(15) 0.0322(13) 0.0371(16) 0.0012(13) 0.0072(13) 0.0021(12)
C8 0.0284(16) 0.0389(14) 0.0455(18) 0.0079(15) 0.0009(14) 0.0007(12)
C9 0.0326(16) 0.0362(14) 0.0347(15) -0.0003(13) -0.0027(13) -0.0025(12)
N1 0.0573(19) 0.0429(14) 0.0410(15) 0.0018(13) 0.0052(14) 0.0093(13)
N2 0.0570(18) 0.0459(15) 0.0369(15) 0.0014(13) 0.0056(15) 0.0158(14)
N3 0.0292(12) 0.0359(12) 0.0337(12) -0.0006(11) 0.0025(11) 0.0015(10)
N4 0.0297(13) 0.0377(12) 0.0341(13) -0.0043(11) 0.0006(11) 0.0035(10)
N5 0.0468(17) 0.0515(15) 0.0396(15) -0.0051(13) -0.0026(13) -0.0097(13)
N6 0.0423(16) 0.0361(13) 0.0469(15) 0.0001(13) 0.0119(14) 0.0011(11)
O1 0.090(2) 0.0648(16) 0.0611(17) 0.0230(16) 0.0102(16) -0.0130(15)
O2 0.0540(16) 0.0783(17) 0.0547(16) 0.0113(14) -0.0121(13) 0.0112(14)
O3 0.089(2) 0.0677(15) 0.0439(14) 0.0099(13) -0.0119(15) 0.0195(14)
O4 0.0631(17) 0.0870(19) 0.0594(16) 0.0167(16) 0.0151(15) -0.0122(15)
O5 0.0490(15) 0.106(2) 0.076(2) -0.0547(19) 0.0060(14) -0.0060(15)
O6 0.0611(17) 0.0758(17) 0.0647(17) -0.0089(14) -0.0316(15) -0.0033(13)
O7 0.0476(16) 0.0802(17) 0.0681(17) -0.0071(16) 0.0101(14) 0.0243(13)
O8 0.0535(15) 0.0586(14) 0.0570(15) -0.0231(13) 0.0093(14) -0.0099(12)

loop_
_atom_type_symbol
_atom_type_description
_atom_type_scat_dispersion_real
_atom_type_scat_dispersion_imag
_atom_type_scat_source
C C 0.0033 0.0016 'International Tables Vol C Tables 4.2.6.8 and 6.1.1.4'
H H 0.0000 0.0000 'International Tables Vol C Tables 4.2.6.8 and 6.1.1.4'
N N 0.0061 0.0033 'International Tables Vol C Tables 4.2.6.8 and 6.1.1.4'
O O 0.0106 0.0060 'International Tables Vol C Tables 4.2.6.8 and 6.1.1.4'

loop_
_geom_angle_atom_site_label_1
_geom_angle_atom_site_label_2
_geom_angle_atom_site_label_3
_geom_angle
_geom_angle_site_symmetry_1
_geom_angle_site_symmetry_3
_geom_angle_publ_flag
C2 C1 N1 124.9(3) . . ?
C2 C1 N3 111.5(3) . . ?
N3 C1 N1 123.5(3) . . ?
C1 C2 H2 126.7 . . ?
C1 C2 C3 106.6(3) . . ?
C3 C2 H2 126.7 . . ?
C2 C3 H3 126.7 . . ?
C4 C3 C2 106.6(3) . . ?
C4 C3 H3 126.7 . . ?
C3 C4 N2 124.8(3) . . ?
C3 C4 N3 111.4(3) . . ?
N3 C4 N2 123.7(3) . . ?
H5A C5 H5B 108.0 . . ?
N3 C5 H5A 109.5 . . ?
N3 C5 H5B 109.5 . . ?
N3 C5 N4 110.9(2) . . ?
N4 C5 H5A 109.5 . . ?
N4 C5 H5B 109.5 . . ?
C7 C6 H6 126.2 . . ?
N4 C6 H6 126.2 . . ?
N4 C6 C7 107.6(3) . . ?
C6 C7 C8 109.7(3) . . ?
C6 C7 N6 124.7(3) . . ?
C8 C7 N6 125.6(3) . . ?
C7 C8 H8 127.5 . . ?
C9 C8 C7 105.1(3) . . ?
C9 C8 H8 127.5 . . ?
C8 C9 N4 110.3(3) . . ?
C8 C9 N5 125.5(3) . . ?
N4 C9 N5 124.2(3) . . ?
O1 N1 C1 116.1(3) . . ?
O2 N1 C1 119.3(3) . . ?
O2 N1 O1 124.6(3) . . ?
O3 N2 C4 116.1(3) . . ?
O4 N2 C4 120.1(3) . . ?
O4 N2 O3 123.9(3) . . ?
C1 N3 C5 126.9(3) . . ?
C4 N3 C1 103.8(2) . . ?
C4 N3 C5 127.7(2) . . ?
C6 N4 C5 125.0(2) . . ?
C6 N4 C9 107.4(2) . . ?
C9 N4 C5 127.5(2) . . ?
O5 N5 C9 119.4(3) . . ?
O5 N5 O6 123.8(3) . . ?
O6 N5 C9 116.8(3) . . ?
O7 N6 C7 117.6(3) . . ?
O7 N6 O8 124.4(3) . . ?
O8 N6 C7 118.0(3) . . ?

loop_
_geom_bond_atom_site_label_1
_geom_bond_atom_site_label_2
_geom_bond_distance
_geom_bond_site_symmetry_2
_geom_bond_publ_flag
C1 C2 1.357(4) . ?
C1 N1 1.437(4) . ?
C1 N3 1.377(4) . ?
C2 H2 0.9300 . ?
C2 C3 1.389(5) . ?
C3 H3 0.9300 . ?
C3 C4 1.358(4) . ?
C4 N2 1.433(4) . ?
C4 N3 1.377(4) . ?
C5 H5A 0.9700 . ?
C5 H5B 0.9700 . ?
C5 N3 1.462(4) . ?
C5 N4 1.471(3) . ?
C6 H6 0.9300 . ?
C6 C7 1.371(4) . ?
C6 N4 1.348(4) . ?
C7 C8 1.389(4) . ?
C7 N6 1.427(4) . ?
C8 H8 0.9300 . ?
C8 C9 1.353(4) . ?
C9 N4 1.385(4) . ?
C9 N5 1.424(4) . ?
N1 O1 1.226(4) . ?
N1 O2 1.226(4) . ?
N2 O3 1.223(4) . ?
N2 O4 1.216(4) . ?
N5 O5 1.222(4) . ?
N5 O6 1.226(3) . ?
N6 O7 1.220(3) . ?
N6 O8 1.223(4) . ?
